data_4071840
loop_
_publ_author_name
'Wang, Jiaxi'
'Gurevich, Ylia'
'Botoshansky, Mark'
'Eisen, Moris S.'

_publ_section_title
;
 Coordinative Unsaturation versus Oxophilicity:ansaDimethylsilyl
 Oxo-Bridged Uranium Metallocenes. Synthesis, Structures, and Unexpected
 Catalytic Activity with Alkynes and Silanes
;
_journal_issue 17
_journal_name_full Organometallics
_journal_page_first 4494
_journal_paper_doi 10.1021/om800418u
_journal_volume 27
_journal_year 2008
_chemical_formula_sum 'C56 H100 Cl3 Li O9 Si2 U2'
_chemical_formula_weight 1562.89
_chemical_name_systematic
; 
 ? 
;
_space_group_IT_number 15
_symmetry_cell_setting monoclinic
_symmetry_space_group_name_Hall '-C 2yc'
_symmetry_space_group_name_H-M 'C 1 2/c 1'
_atom_sites_solution_hydrogens geom
_atom_sites_solution_primary direct
_atom_sites_solution_secondary difmap
_audit_creation_method SHELXL-97
_cell_angle_alpha 90.00
_cell_angle_beta 103.36(3)
_cell_angle_gamma 90.00
_cell_formula_units_Z 8
_cell_length_a 34.896(7)
_cell_length_b 9.601(2)
_cell_length_c 39.433(8)
_cell_measurement_reflns_used 29898
_cell_measurement_temperature 220(2)
_cell_measurement_theta_max 28.0
_cell_measurement_theta_min 2.12
_cell_volume 12854(5)
_computing_cell_refinement 'DENZO HKL2000 (Otwinowski & Minor 1997)'
_computing_data_collection 'Collect (Nonius, 1999)'
_computing_data_reduction 'DENZO HKL2000 (Otwinowski & Minor 1997)'
_computing_molecular_graphics 'TEXSAN  (MSC, 1999)'
_computing_structure_refinement 'SHELXL-97 (Sheldrick, 1997)'
_computing_structure_solution 'SHELXS-97 (Sheldrick, 1997)'
_diffrn_ambient_temperature 220(2)
_diffrn_measured_fraction_theta_full 0.990
_diffrn_measured_fraction_theta_max 0.990
_diffrn_measurement_device_type 'Nonius KappaCCD'
_diffrn_measurement_method phi-scan
_diffrn_radiation_monochromator graphite
_diffrn_radiation_source 'fine-focus sealed tube'
_diffrn_radiation_type MoK\a
_diffrn_radiation_wavelength 0.71070
_diffrn_reflns_av_R_equivalents 0.0590
_diffrn_reflns_av_sigmaI/netI 0.1061
_diffrn_reflns_limit_h_max 41
_diffrn_reflns_limit_h_min 0
_diffrn_reflns_limit_k_max 11
_diffrn_reflns_limit_k_min -11
_diffrn_reflns_limit_l_max 45
_diffrn_reflns_limit_l_min -46
_diffrn_reflns_number 28640
_diffrn_reflns_theta_full 25.00
_diffrn_reflns_theta_max 25.00
_diffrn_reflns_theta_min 2.12
_diffrn_standards_number 0
_exptl_absorpt_coefficient_mu 5.244
_exptl_absorpt_correction_T_max 0.81426
_exptl_absorpt_correction_T_min 0.40118
_exptl_absorpt_correction_type numerical
_exptl_crystal_colour colorless
_exptl_crystal_density_diffrn 1.615
_exptl_crystal_density_method 'not measured'
_exptl_crystal_description plate
_exptl_crystal_F_000 6192
_exptl_crystal_size_max 0.22
_exptl_crystal_size_mid 0.17
_exptl_crystal_size_min 0.04
_refine_diff_density_max 1.525
_refine_diff_density_min -1.090
_refine_diff_density_rms 0.119
_refine_ls_extinction_method none
_refine_ls_goodness_of_fit_ref 0.819
_refine_ls_hydrogen_treatment constr
_refine_ls_matrix_type full
_refine_ls_number_parameters 634
_refine_ls_number_reflns 11222
_refine_ls_number_restraints 0
_refine_ls_restrained_S_all 0.819
_refine_ls_R_factor_all 0.1356
_refine_ls_R_factor_gt 0.0477
_refine_ls_shift/su_max 0.013
_refine_ls_shift/su_mean 0.000
_refine_ls_structure_factor_coef Fsqd
_refine_ls_weighting_details 'calc w=1/[\s^2^(Fo^2^)+(0.0006P)^2^+0.0000P] where P=(Fo^2^+2Fc^2^)/3'
_refine_ls_weighting_scheme calc
_refine_ls_wR_factor_gt 0.0787
_refine_ls_wR_factor_ref 0.0836
_reflns_number_gt 3388
_reflns_number_total 11222
_reflns_threshold_expression >2sigma(I)
_cod_data_source_file om800418u_si_001.cif
_cod_data_source_block aswini
_cod_depositor_comments
;
The following automatic conversions were performed:

'_symmetry_cell_setting' value 'Monoclinic' changed to 'monoclinic'
according to /home/saulius/struct/CIF-dictionaries/cif_core.dic
dictionary named 'cif_core.dic' version 2.4.1 from 2010-06-29.

Automatic conversion script
Id: cif_fix_values 1715 2011-07-08 13:25:40Z adriana 
;
_cod_original_sg_symbol_H-M ' C 2/c'
_cod_database_code 4071840

loop_
_symmetry_equiv_pos_as_xyz
'x, y, z'
'-x, y, -z+1/2'
'x+1/2, y+1/2, z'
'-x+1/2, y+1/2, -z+1/2'
'-x, -y, -z'
'x, -y, z-1/2'
'-x+1/2, -y+1/2, -z'
'x+1/2, -y+1/2, z-1/2'

loop_
_atom_site_label
_atom_site_type_symbol
_atom_site_fract_x
_atom_site_fract_y
_atom_site_fract_z
_atom_site_U_iso_or_equiv
_atom_site_adp_type
_atom_site_occupancy
_atom_site_symmetry_multiplicity
_atom_site_calc_flag
_atom_site_refinement_flags
U1 U 0.1158 0.23965(4) 0.1822 0.04896(16) Uani 1 1 d .
U2 U 0.170252(14) 0.17094(4) 0.108304(10) 0.04855(16) Uani 1 1 d .
Cl1 Cl 0.19673(8) 0.2148(3) 0.18190(6) 0.0623(9) Uani 1 1 d .
Cl2 Cl 0.04476(8) 0.1242(3) 0.15634(6) 0.0689(10) Uani 1 1 d .
Cl3 Cl 0.11945(8) 0.2640(3) 0.05108(6) 0.0706(9) Uani 1 1 d .
O1 O 0.12484(17) 0.2048(5) 0.13137(13) 0.0483(19) Uiso 1 1 d .
Si1 Si 0.10519(11) 0.4572(3) 0.25284(8) 0.0672(12) Uani 1 1 d .
C1 C 0.1162(4) 0.2706(11) 0.2509(3) 0.062(3) Uani 1 1 d .
C2 C 0.1539(4) 0.2120(13) 0.2536(2) 0.062(4) Uani 1 1 d .
C3 C 0.1517(4) 0.0702(16) 0.2434(3) 0.063(4) Uani 1 1 d .
C4 C 0.1121(5) 0.0335(14) 0.2358(3) 0.064(5) Uani 1 1 d .
C5 C 0.0916(4) 0.1499(14) 0.2418(2) 0.056(4) Uani 1 1 d .
C6 C 0.1954(3) 0.2754(10) 0.2690(2) 0.077(4) Uani 1 1 d .
H6A H 0.1950 0.3462 0.2864 0.093 Uiso 1 1 d R
H6B H 0.2062 0.3147 0.2505 0.093 Uiso 1 1 d R
H6C H 0.2117 0.1981 0.2796 0.093 Uiso 1 1 d R
C7 C 0.1843(3) -0.0304(10) 0.2452(2) 0.072(4) Uani 1 1 d .
H7A H 0.1735 -0.1232 0.2401 0.087 Uiso 1 1 d R
H7B H 0.2013 -0.0289 0.2684 0.087 Uiso 1 1 d R
H7C H 0.1994 -0.0050 0.2283 0.087 Uiso 1 1 d R
C8 C 0.0916(3) -0.1048(11) 0.2271(2) 0.080(4) Uani 1 1 d .
H8A H 0.1116 -0.1725 0.2251 0.096 Uiso 1 1 d R
H8B H 0.0723 -0.0984 0.2051 0.096 Uiso 1 1 d R
H8C H 0.0787 -0.1339 0.2453 0.096 Uiso 1 1 d R
C9 C 0.0478(4) 0.1546(10) 0.2426(2) 0.086(4) Uani 1 1 d .
H9A H 0.0325 0.2097 0.2236 0.103 Uiso 1 1 d R
H9B H 0.0452 0.1935 0.2647 0.103 Uiso 1 1 d R
H9C H 0.0383 0.0594 0.2406 0.103 Uiso 1 1 d R
C10 C 0.0605(3) 0.4956(10) 0.2694(2) 0.080(4) Uani 1 1 d .
H10A H 0.0563 0.5949 0.2712 0.096 Uiso 1 1 d R
H10B H 0.0646 0.4536 0.2924 0.096 Uiso 1 1 d R
H10C H 0.0377 0.4540 0.2540 0.096 Uiso 1 1 d R
C11 C 0.1436(3) 0.5636(10) 0.2828(2) 0.099(5) Uani 1 1 d .
H11A H 0.1333 0.6555 0.2858 0.119 Uiso 1 1 d R
H11B H 0.1666 0.5722 0.2731 0.119 Uiso 1 1 d R
H11C H 0.1509 0.5175 0.3053 0.119 Uiso 1 1 d R
C12 C 0.0998(4) 0.5020(9) 0.2059(3) 0.062(3) Uani 1 1 d .
C13 C 0.0642(4) 0.4698(12) 0.1772(4) 0.071(4) Uani 1 1 d .
C14 C 0.0765(4) 0.4695(10) 0.1463(4) 0.052(4) Uani 1 1 d .
C15 C 0.1182(5) 0.5058(10) 0.1533(3) 0.062(5) Uani 1 1 d .
C16 C 0.1311(4) 0.5159(10) 0.1892(3) 0.057(4) Uani 1 1 d .
C17 C 0.1746(3) 0.5612(10) 0.2062(3) 0.079(4) Uani 1 1 d .
H17A H 0.1842 0.5067 0.2271 0.094 Uiso 1 1 d R
H17B H 0.1752 0.6593 0.2122 0.094 Uiso 1 1 d R
H17C H 0.1911 0.5450 0.1899 0.094 Uiso 1 1 d R
C18 C 0.1409(3) 0.5263(8) 0.1260(2) 0.061(4) Uani 1 1 d .
H18A H 0.1268 0.4815 0.1048 0.073 Uiso 1 1 d R
H18B H 0.1666 0.4832 0.1339 0.073 Uiso 1 1 d R
H18C H 0.1442 0.6245 0.1216 0.073 Uiso 1 1 d R
C19 C 0.0510(3) 0.4524(10) 0.1092(2) 0.064(4) Uani 1 1 d .
H19A H 0.0236 0.4397 0.1098 0.077 Uiso 1 1 d R
H19B H 0.0603 0.3709 0.0990 0.077 Uiso 1 1 d R
H19C H 0.0535 0.5339 0.0954 0.077 Uiso 1 1 d R
C20 C 0.0244(3) 0.4553(9) 0.1806(2) 0.069(4) Uani 1 1 d .
H20A H 0.0232 0.5082 0.2013 0.083 Uiso 1 1 d R
H20B H 0.0182 0.3585 0.1840 0.083 Uiso 1 1 d R
H20C H 0.0055 0.4925 0.1607 0.083 Uiso 1 1 d R
Si2 Si 0.24119(12) -0.0410(3) 0.08065(9) 0.0683(12) Uani 1 1 d .
C21 C 0.1948(4) -0.0894(10) 0.0922(3) 0.061(3) Uani 1 1 d .
C22 C 0.1891(4) -0.1001(11) 0.1267(3) 0.058(4) Uani 1 1 d .
C23 C 0.1484(4) -0.0920(10) 0.1250(3) 0.050(3) Uani 1 1 d .
C24 C 0.1271(4) -0.0751(10) 0.0910(3) 0.056(4) Uani 1 1 d .
C25 C 0.1559(4) -0.0718(9) 0.0708(3) 0.053(4) Uani 1 1 d .
C26 C 0.1455(3) -0.0693(10) 0.0305(2) 0.079(4) Uani 1 1 d .
H26A H 0.1195 -0.0294 0.0221 0.095 Uiso 1 1 d R
H26B H 0.1458 -0.1635 0.0217 0.095 Uiso 1 1 d R
H26C H 0.1648 -0.0133 0.0225 0.095 Uiso 1 1 d R
C27 C 0.0833(3) -0.0631(10) 0.0783(3) 0.080(4) Uani 1 1 d .
H27A H 0.0785 -0.0136 0.0562 0.096 Uiso 1 1 d R
H27B H 0.0719 -0.0113 0.0946 0.096 Uiso 1 1 d R
H27C H 0.0713 -0.1547 0.0746 0.096 Uiso 1 1 d R
C28 C 0.1285(3) -0.1123(9) 0.1547(2) 0.061(3) Uani 1 1 d .
H28A H 0.1452 -0.0812 0.1765 0.073 Uiso 1 1 d R
H28B H 0.1215 -0.2093 0.1567 0.073 Uiso 1 1 d R
H28C H 0.1047 -0.0562 0.1493 0.073 Uiso 1 1 d R
C29 C 0.2189(3) -0.1356(9) 0.1601(3) 0.065(4) Uani 1 1 d .
H29A H 0.2046 -0.1569 0.1778 0.078 Uiso 1 1 d R
H29B H 0.2355 -0.0548 0.1671 0.078 Uiso 1 1 d R
H29C H 0.2351 -0.2146 0.1571 0.078 Uiso 1 1 d R
C30 C 0.2455(3) -0.0942(9) 0.0358(2) 0.081(4) Uani 1 1 d .
H30A H 0.2373 -0.1905 0.0319 0.098 Uiso 1 1 d R
H30B H 0.2724 -0.0845 0.0332 0.098 Uiso 1 1 d R
H30C H 0.2283 -0.0352 0.0189 0.098 Uiso 1 1 d R
C31 C 0.2853(3) -0.1275(10) 0.1079(3) 0.098(4) Uani 1 1 d .
H31A H 0.2814 -0.2276 0.1064 0.118 Uiso 1 1 d R
H31B H 0.2874 -0.0972 0.1317 0.118 Uiso 1 1 d R
H31C H 0.3093 -0.1039 0.1008 0.118 Uiso 1 1 d R
C32 C 0.2406(3) 0.1490(11) 0.0870(3) 0.061(3) Uani 1 1 d .
C33 C 0.2184(3) 0.2490(13) 0.0636(3) 0.064(4) Uani 1 1 d .
C34 C 0.2182(3) 0.3733(13) 0.0803(3) 0.055(4) Uani 1 1 d .
C35 C 0.2369(4) 0.3576(13) 0.1148(4) 0.060(4) Uani 1 1 d .
C36 C 0.2501(4) 0.2222(14) 0.1191(3) 0.070(4) Uani 1 1 d .
C37 C 0.2793(3) 0.1746(10) 0.1513(3) 0.073(4) Uani 1 1 d .
H37A H 0.2700 0.0846 0.1571 0.088 Uiso 1 1 d R
H37B H 0.2809 0.2379 0.1708 0.088 Uiso 1 1 d R
H37C H 0.3052 0.1642 0.1465 0.088 Uiso 1 1 d R
C38 C 0.2467(3) 0.4757(10) 0.1420(2) 0.082(4) Uani 1 1 d .
H38A H 0.2484 0.4327 0.1645 0.098 Uiso 1 1 d R
H38B H 0.2269 0.5484 0.1383 0.098 Uiso 1 1 d R
H38C H 0.2720 0.5158 0.1413 0.098 Uiso 1 1 d R
C39 C 0.2003(3) 0.5091(10) 0.0639(2) 0.085(4) Uani 1 1 d .
H39A H 0.1931 0.5692 0.0812 0.102 Uiso 1 1 d R
H39B H 0.1768 0.4848 0.0463 0.102 Uiso 1 1 d R
H39C H 0.2187 0.5574 0.0529 0.102 Uiso 1 1 d R
C40 C 0.2057(3) 0.2388(9) 0.0232(2) 0.071(4) Uani 1 1 d .
H40A H 0.2104 0.1458 0.0155 0.086 Uiso 1 1 d R
H40B H 0.2195 0.3062 0.0121 0.086 Uiso 1 1 d R
H40C H 0.1777 0.2584 0.0170 0.086 Uiso 1 1 d R
O2 O 0.4611(3) 0.3319(9) 0.1432(2) 0.105(3) Uani 1 1 d .
O3 O 0.4374(3) 0.3513(8) 0.0748(2) 0.088(3) Uani 1 1 d .
C41 C 0.4744(3) 0.3472(10) 0.1794(3) 0.097(5) Uani 1 1 d .
H41A H 0.4530 0.3669 0.1906 0.116 Uiso 1 1 d R
H41B H 0.4930 0.4239 0.1835 0.116 Uiso 1 1 d R
H41C H 0.4876 0.2623 0.1891 0.116 Uiso 1 1 d R
C42 C 0.4894(4) 0.3118(12) 0.1243(4) 0.097(5) Uani 1 1 d .
H42A H 0.5023 0.2253 0.1341 0.116 Uiso 1 1 d R
H66 H 0.5089 0.3865 0.1305 0.116 Uiso 1 1 d R
C43 C 0.4734(5) 0.2985(19) 0.0874(4) 0.169(8) Uani 1 1 d .
H43A H 0.4935 0.3477 0.0783 0.203 Uiso 1 1 d R
H43B H 0.4749 0.1997 0.0815 0.203 Uiso 1 1 d R
C44 C 0.4253(4) 0.3463(13) 0.0390(3) 0.143(6) Uani 1 1 d .
H44A H 0.3997 0.3913 0.0333 0.172 Uiso 1 1 d R
H44B H 0.4225 0.2494 0.0318 0.172 Uiso 1 1 d R
H44C H 0.4429 0.3930 0.0269 0.172 Uiso 1 1 d R
O4 O 0.3537(3) 0.4592(11) 0.0735(2) 0.090(3) Uani 1 1 d .
O5 O 0.3746(3) 0.2338(10) 0.1123(3) 0.100(3) Uani 1 1 d .
C45 C 0.3381(4) 0.5943(14) 0.0632(3) 0.142(7) Uani 1 1 d .
H45A H 0.3556 0.6583 0.0551 0.170 Uiso 1 1 d R
H58A H 0.3315 0.6319 0.0840 0.170 Uiso 1 1 d R
H58B H 0.3143 0.5818 0.0452 0.170 Uiso 1 1 d R
C46 C 0.3249(4) 0.3645(17) 0.0777(3) 0.106(6) Uani 1 1 d .
H46A H 0.3044 0.3631 0.0560 0.127 Uiso 1 1 d R
H46B H 0.3132 0.3922 0.0970 0.127 Uiso 1 1 d R
C47 C 0.3446(5) 0.2210(15) 0.0828(3) 0.115(6) Uani 1 1 d .
H47A H 0.3253 0.1504 0.0855 0.138 Uiso 1 1 d R
H47B H 0.3552 0.1948 0.0628 0.138 Uiso 1 1 d R
C48 C 0.3924(4) 0.1055(13) 0.1212(3) 0.110(5) Uani 1 1 d .
H48A H 0.4114 0.1168 0.1433 0.132 Uiso 1 1 d R
H48B H 0.4059 0.0748 0.1036 0.132 Uiso 1 1 d R
H48C H 0.3730 0.0367 0.1238 0.132 Uiso 1 1 d R
O6 O 0.4257(3) 0.6367(9) 0.1087(2) 0.115(4) Uani 1 1 d .
O7 O 0.3934(3) 0.5127(10) 0.1551(2) 0.103(3) Uani 1 1 d .
C49 C 0.4510(4) 0.6889(13) 0.0887(3) 0.155(7) Uani 1 1 d .
H49A H 0.4411 0.6616 0.0646 0.186 Uiso 1 1 d R
H49B H 0.4769 0.6482 0.0975 0.186 Uiso 1 1 d R
H49C H 0.4530 0.7896 0.0902 0.186 Uiso 1 1 d R
C50 C 0.4301(5) 0.6973(15) 0.1402(4) 0.119(6) Uani 1 1 d .
H50A H 0.4313 0.7989 0.1381 0.143 Uiso 1 1 d R
H50B H 0.4551 0.6655 0.1551 0.143 Uiso 1 1 d R
C51 C 0.3982(5) 0.6570(18) 0.1577(4) 0.149(8) Uani 1 1 d .
H51A H 0.4039 0.6857 0.1822 0.178 Uiso 1 1 d R
H51B H 0.3737 0.7021 0.1454 0.178 Uiso 1 1 d R
C52 C 0.3650(4) 0.4615(12) 0.1722(3) 0.131(6) Uiso 1 1 d .
H52A H 0.3612 0.3627 0.1675 0.158 Uiso 1 1 d R
H52B H 0.3402 0.5100 0.1640 0.158 Uiso 1 1 d R
H52C H 0.3743 0.4762 0.1971 0.158 Uiso 1 1 d R
Li1 Li 0.4096(7) 0.412(2) 0.1107(5) 0.082(7) Uani 1 1 d .
O9 O 0.4115(8) 0.896(3) 0.0204(9) 0.38(2) Uani 1 1 d .
O8 O 0.4654(5) 0.756(2) 0.0109(4) 0.261(8) Uani 1 1 d .
C55 C 0.4331(17) 0.905(4) -0.0051(7) 0.38(4) Uani 1 1 d .
H55A H 0.4323 0.8150 -0.0170 0.460 Uiso 1 1 calc R
H55B H 0.4208 0.9744 -0.0225 0.460 Uiso 1 1 calc R
C54 C 0.4695(15) 0.939(6) 0.0073(13) 0.65(5) Uani 1 1 d .
H54A H 0.4751 0.9922 0.0291 0.785 Uiso 1 1 calc R
H54B H 0.4840 0.9731 -0.0096 0.785 Uiso 1 1 calc R
C53 C 0.5073(6) 0.696(3) 0.0264(6) 0.39(2) Uani 1 1 d .
H53A H 0.5053 0.5964 0.0301 0.578 Uiso 1 1 calc R
H53B H 0.5186 0.7410 0.0484 0.578 Uiso 1 1 calc R
H53C H 0.5240 0.7123 0.0102 0.578 Uiso 1 1 calc R
C56 C 0.3775(7) 0.930(2) 0.0244(5) 0.233(14) Uani 1 1 d .
H56A H 0.3751 0.9049 0.0476 0.349 Uiso 1 1 calc R
H56B H 0.3574 0.8824 0.0072 0.349 Uiso 1 1 calc R
H56C H 0.3741 1.0302 0.0213 0.349 Uiso 1 1 calc R

loop_
_atom_site_aniso_label
_atom_site_aniso_U_11
_atom_site_aniso_U_22
_atom_site_aniso_U_33
_atom_site_aniso_U_23
_atom_site_aniso_U_13
_atom_site_aniso_U_12
U1 0.0560(4) 0.0452(3) 0.0425(3) 0.0005(2) 0.0050(2) 0.0009(3)
U2 0.0563(4) 0.0405(3) 0.0456(3) -0.0015(2) 0.0052(2) -0.0004(3)
Cl1 0.061(2) 0.066(2) 0.0548(18) 0.0038(15) 0.0041(17) -0.0035(17)
Cl2 0.063(3) 0.066(2) 0.069(2) 0.0042(16) -0.0017(18) -0.0054(18)
Cl3 0.077(3) 0.079(2) 0.0497(17) 0.0070(17) 0.0014(17) -0.0016(19)
Si1 0.089(4) 0.062(3) 0.052(2) -0.0086(19) 0.017(2) -0.001(2)
C1 0.059(8) 0.012(5) 0.115(8) 0.008(5) 0.023(7) 0.012(5)
C2 0.117(15) 0.031(10) 0.029(7) -0.008(6) 0.001(8) -0.008(9)
C3 0.031(11) 0.085(14) 0.062(9) 0.013(8) -0.008(9) -0.002(10)
C4 0.128(17) 0.040(11) 0.029(8) 0.005(7) 0.028(9) 0.054(11)
C5 0.071(12) 0.074(11) 0.041(7) -0.002(7) 0.048(8) -0.012(10)
C6 0.072(11) 0.093(11) 0.056(8) 0.007(7) -0.010(7) -0.003(8)
C7 0.083(12) 0.087(11) 0.039(8) 0.024(7) -0.005(7) -0.007(9)
C8 0.109(13) 0.060(10) 0.071(9) 0.022(8) 0.019(8) 0.011(9)
C9 0.127(14) 0.075(10) 0.073(9) 0.002(7) 0.061(9) -0.010(9)
C10 0.115(13) 0.079(10) 0.047(8) -0.010(6) 0.018(8) 0.007(8)
C11 0.134(14) 0.113(11) 0.043(8) -0.034(7) 0.004(8) -0.010(9)
C12 0.059(8) 0.012(5) 0.115(8) 0.008(5) 0.023(7) 0.012(5)
C13 0.049(12) 0.108(11) 0.070(10) -0.004(8) 0.047(10) 0.025(9)
C14 0.028(10) 0.030(8) 0.095(12) 0.003(7) 0.012(10) 0.013(7)
C15 0.136(16) 0.022(8) 0.050(10) 0.026(6) 0.069(11) 0.038(8)
C16 0.123(16) 0.019(8) 0.049(9) 0.010(6) 0.057(10) 0.022(8)
C17 0.073(12) 0.088(11) 0.078(10) -0.028(7) 0.024(9) -0.031(9)
C18 0.084(11) 0.021(7) 0.074(9) 0.010(6) 0.011(8) -0.002(6)
C19 0.050(10) 0.099(10) 0.039(7) 0.021(7) -0.001(7) 0.028(7)
C20 0.093(13) 0.059(9) 0.054(8) 0.000(6) 0.013(8) 0.011(8)
Si2 0.070(4) 0.055(3) 0.081(3) -0.003(2) 0.020(3) 0.009(2)
C21 0.066(8) 0.052(7) 0.054(6) -0.007(5) -0.009(6) 0.019(5)
C22 0.048(11) 0.057(9) 0.059(10) -0.009(7) -0.007(9) 0.008(8)
C23 0.041(11) 0.048(8) 0.059(10) -0.003(7) 0.009(9) 0.008(7)
C24 0.078(13) 0.045(8) 0.053(10) -0.011(7) 0.030(10) -0.010(8)
C25 0.082(13) 0.020(7) 0.058(9) -0.009(6) 0.020(9) -0.011(7)
C26 0.078(11) 0.091(10) 0.060(9) -0.040(7) -0.001(8) -0.016(7)
C27 0.045(11) 0.099(11) 0.086(10) -0.014(7) -0.005(9) -0.008(8)
C28 0.068(10) 0.053(8) 0.059(8) 0.006(6) 0.010(7) -0.012(6)
C29 0.065(11) 0.042(8) 0.097(10) 0.014(7) 0.037(9) -0.001(7)
C30 0.103(12) 0.048(8) 0.104(10) -0.016(7) 0.049(9) 0.009(7)
C31 0.086(12) 0.060(10) 0.152(12) -0.013(8) 0.036(10) 0.010(8)
C32 0.066(8) 0.052(7) 0.054(6) -0.007(5) -0.009(6) 0.019(5)
C33 0.080(11) 0.041(9) 0.077(10) -0.052(9) 0.030(8) -0.018(8)
C34 0.033(9) 0.065(12) 0.059(9) -0.005(9) -0.007(7) -0.016(7)
C35 0.064(11) 0.029(10) 0.088(11) -0.009(8) 0.022(9) 0.003(7)
C36 0.097(13) 0.052(11) 0.065(10) 0.012(9) 0.027(9) 0.010(9)
C37 0.057(10) 0.070(10) 0.096(10) -0.019(8) 0.026(8) -0.015(8)
C38 0.066(11) 0.072(10) 0.101(10) -0.026(8) 0.007(8) -0.020(7)
C39 0.132(14) 0.059(10) 0.061(9) 0.004(7) 0.017(9) -0.002(9)
C40 0.116(12) 0.055(8) 0.064(8) -0.009(7) 0.062(8) -0.007(8)
O2 0.075(9) 0.171(9) 0.063(7) 0.007(6) 0.005(6) 0.003(7)
O3 0.085(9) 0.119(8) 0.058(7) -0.015(5) 0.010(6) -0.003(6)
C41 0.137(14) 0.081(11) 0.060(9) 0.023(8) -0.002(9) -0.022(9)
C42 0.097(15) 0.079(11) 0.098(13) -0.014(9) -0.009(11) -0.013(9)
C43 0.081(16) 0.34(3) 0.080(13) -0.002(15) 0.017(12) 0.040(16)
C44 0.137(15) 0.248(18) 0.032(9) -0.004(10) -0.006(9) 0.051(12)
O4 0.083(10) 0.111(10) 0.074(6) -0.018(6) 0.011(6) -0.010(7)
O5 0.093(9) 0.100(9) 0.097(8) -0.007(7) 0.001(6) -0.003(7)
C45 0.172(18) 0.095(14) 0.119(13) -0.028(10) -0.046(11) 0.031(12)
C46 0.061(15) 0.151(19) 0.100(12) -0.033(12) 0.008(10) -0.001(13)
C47 0.103(16) 0.150(18) 0.075(11) -0.020(11) -0.016(10) -0.045(12)
C48 0.088(15) 0.133(15) 0.102(12) 0.020(11) 0.007(10) -0.025(11)
O6 0.150(11) 0.121(9) 0.062(7) -0.012(6) 0.001(7) -0.008(7)
O7 0.108(9) 0.115(9) 0.094(7) -0.032(6) 0.038(6) -0.036(7)
C49 0.119(16) 0.223(18) 0.130(13) 0.110(12) 0.046(11) -0.031(12)
C50 0.099(16) 0.098(14) 0.158(18) -0.011(12) 0.022(13) 0.005(11)
C51 0.19(2) 0.128(18) 0.110(14) -0.075(14) -0.012(13) 0.047(17)
Li1 0.11(2) 0.072(18) 0.068(15) 0.025(12) 0.020(15) -0.011(15)
O9 0.23(3) 0.35(3) 0.49(4) 0.13(3) -0.04(3) 0.15(2)
O8 0.179(19) 0.49(3) 0.129(12) -0.022(16) 0.062(12) -0.05(2)
C55 0.69(11) 0.27(3) 0.17(3) 0.16(3) 0.06(4) -0.14(5)
C54 0.34(8) 0.42(8) 1.08(12) -0.12(6) -0.09(8) -0.08(5)
C53 0.068(19) 0.84(7) 0.25(3) 0.00(3) 0.05(2) -0.01(3)
C56 0.40(5) 0.19(2) 0.088(15) 0.003(14) 0.00(2) -0.04(3)

loop_
_atom_type_symbol
_atom_type_description
_atom_type_scat_dispersion_real
_atom_type_scat_dispersion_imag
_atom_type_scat_source
U U -9.6767 0.0000 'International Tables Vol C Tables 4.2.6.8 and 6.1.1.4'
Cl Cl 0.1484 0.0000 'International Tables Vol C Tables 4.2.6.8 and 6.1.1.4'
Si Si 0.0817 0.0000 'International Tables Vol C Tables 4.2.6.8 and 6.1.1.4'
C C 0.0033 0.0000 'International Tables Vol C Tables 4.2.6.8 and 6.1.1.4'
O O 0.0106 0.0000 'International Tables Vol C Tables 4.2.6.8 and 6.1.1.4'
H H 0.0000 0.0000 'International Tables Vol C Tables 4.2.6.8 and 6.1.1.4'
Li Li -0.0003 0.0000 'International Tables Vol C Tables 4.2.6.8 and 6.1.1.4'

loop_
_geom_angle_atom_site_label_1
_geom_angle_atom_site_label_2
_geom_angle_atom_site_label_3
_geom_angle
O1 U1 Cl2 84.38(17)
O1 U1 C16 100.4(3)
Cl2 U1 C16 125.8(3)
O1 U1 C1 170.9(3)
Cl2 U1 C1 102.4(3)
C16 U1 C1 80.5(3)
O1 U1 C12 122.9(3)
Cl2 U1 C12 105.1(3)
C16 U1 C12 29.6(3)
C1 U1 C12 61.5(3)
O1 U1 C14 79.0(3)
Cl2 U1 C14 80.4(3)
C16 U1 C14 48.9(4)
C1 U1 C14 107.8(4)
C12 U1 C14 49.1(3)
O1 U1 C15 74.6(3)
Cl2 U1 C15 109.4(4)
C16 U1 C15 29.1(3)
C1 U1 C15 108.1(3)
C12 U1 C15 48.8(3)
C14 U1 C15 30.1(3)
O1 U1 C5 151.5(3)
Cl2 U1 C5 76.3(3)
C16 U1 C5 107.8(4)
C1 U1 C5 30.1(3)
C12 U1 C5 82.8(4)
C14 U1 C5 117.2(4)
C15 U1 C5 131.5(4)
O1 U1 C13 106.7(3)
Cl2 U1 C13 77.3(3)
C16 U1 C13 49.4(4)
C1 U1 C13 80.9(4)
C12 U1 C13 31.1(3)
C14 U1 C13 28.4(3)
C15 U1 C13 48.6(3)
C5 U1 C13 89.4(4)
O1 U1 C2 141.6(3)
Cl2 U1 C2 121.2(3)
C16 U1 C2 87.4(4)
C1 U1 C2 29.4(3)
C12 U1 C2 80.6(4)
C14 U1 C2 129.7(4)
C15 U1 C2 116.0(4)
C5 U1 C2 45.9(4)
C13 U1 C2 106.8(4)
O1 U1 Cl1 67.53(17)
Cl2 U1 Cl1 142.57(8)
C16 U1 Cl1 84.8(3)
C1 U1 Cl1 103.7(3)
C12 U1 Cl1 110.7(3)
C14 U1 Cl1 115.8(3)
C15 U1 Cl1 87.2(3)
C5 U1 Cl1 118.0(3)
C13 U1 Cl1 133.1(3)
C2 U1 Cl1 75.9(3)
O1 U1 C4 128.1(3)
Cl2 U1 C4 78.7(4)
C16 U1 C4 129.1(4)
C1 U1 C4 49.1(3)
C12 U1 C4 108.9(3)
C14 U1 C4 143.2(4)
C15 U1 C4 157.2(3)
C5 U1 C4 27.7(3)
C13 U1 C4 116.6(4)
C2 U1 C4 46.1(4)
Cl1 U1 C4 99.0(3)
O1 U2 Cl3 83.72(17)
O1 U2 C22 101.4(3)
Cl3 U2 C22 127.7(3)
O1 U2 C25 108.3(3)
Cl3 U2 C25 80.0(3)
C22 U2 C25 48.6(3)
O1 U2 C23 75.7(3)
Cl3 U2 C23 109.9(3)
C22 U2 C23 29.7(3)
C25 U2 C23 47.6(3)
O1 U2 C36 140.1(3)
Cl3 U2 C36 121.1(2)
C22 U2 C36 87.5(4)
C25 U2 C36 106.6(4)
C23 U2 C36 116.7(4)
O1 U2 C21 124.4(3)
Cl3 U2 C21 106.7(3)
C22 U2 C21 30.0(3)
C25 U2 C21 30.2(3)
C23 U2 C21 49.1(3)
C36 U2 C21 80.8(4)
O1 U2 C32 169.7(3)
Cl3 U2 C32 103.3(3)
C22 U2 C32 80.4(4)
C25 U2 C32 80.6(4)
C23 U2 C32 108.3(3)
C36 U2 C32 29.6(3)
C21 U2 C32 61.3(3)
O1 U2 C24 79.2(3)
Cl3 U2 C24 82.1(3)
C22 U2 C24 49.2(4)
C25 U2 C24 29.6(3)
C23 U2 C24 28.8(3)
C36 U2 C24 130.8(4)
C21 U2 C24 50.1(4)
C32 U2 C24 109.0(3)
O1 U2 C33 152.0(3)
Cl3 U2 C33 75.9(3)
C22 U2 C33 106.2(4)
C25 U2 C33 87.1(4)
C23 U2 C33 129.3(3)
C36 U2 C33 47.2(3)
C21 U2 C33 80.4(4)
C32 U2 C33 29.7(3)
C24 U2 C33 116.0(3)
O1 U2 Cl1 67.96(17)
Cl3 U2 Cl1 143.06(8)
C22 U2 Cl1 82.5(3)
C25 U2 Cl1 130.3(2)
C23 U2 Cl1 86.3(3)
C36 U2 Cl1 75.0(3)
C21 U2 Cl1 108.8(3)
C32 U2 Cl1 102.5(3)
C24 U2 Cl1 113.6(3)
C33 U2 Cl1 119.9(2)
O1 U2 C35 123.7(3)
Cl3 U2 C35 103.3(3)
C22 U2 C35 115.1(4)
C25 U2 C35 128.0(4)
C23 U2 C35 143.5(4)
C36 U2 C35 28.0(3)
C21 U2 C35 107.1(4)
C32 U2 C35 47.7(3)
C24 U2 C35 156.7(3)
C33 U2 C35 46.1(3)
Cl1 U2 C35 75.8(3)
U1 Cl1 U2 85.90(8)
U2 O1 U1 138.6(3)
C1 Si1 C10 114.1(5)
C1 Si1 C12 99.0(5)
C10 Si1 C12 113.7(5)
C1 Si1 C11 115.6(6)
C10 Si1 C11 101.8(4)
C12 Si1 C11 113.2(5)
C2 C1 C5 101.0(10)
C2 C1 Si1 125.9(11)
C5 C1 Si1 132.6(12)
C2 C1 U1 79.8(6)
C5 C1 U1 78.5(6)
Si1 C1 U1 101.3(4)
C1 C2 C3 112.0(12)
C1 C2 C6 129.7(12)
C3 C2 C6 118.0(13)
C1 C2 U1 70.9(6)
C3 C2 U1 80.1(7)
C6 C2 U1 122.1(6)
C4 C3 C2 106.9(13)
C4 C3 C7 124.0(14)
C2 C3 C7 128.6(14)
C4 C3 U1 75.4(7)
C2 C3 U1 71.6(7)
C7 C3 U1 125.2(7)
C5 C4 C3 106.7(14)
C5 C4 C8 121.0(15)
C3 C4 C8 131.9(13)
C5 C4 U1 71.8(6)
C3 C4 U1 77.1(8)
C8 C4 U1 122.0(7)
C4 C5 C1 113.0(13)
C4 C5 C9 125.9(14)
C1 C5 C9 120.8(12)
C4 C5 U1 80.5(6)
C1 C5 U1 71.4(6)
C9 C5 U1 120.0(7)
C2 C6 H6A 112.5
C2 C6 H6B 110.2
H6A C6 H6B 109.5
C2 C6 H6C 105.6
H6A C6 H6C 109.5
H6B C6 H6C 109.5
C3 C7 H7A 109.5
C3 C7 H7B 109.2
H7A C7 H7B 109.5
C3 C7 H7C 109.7
H7A C7 H7C 109.5
H7B C7 H7C 109.5
C4 C8 H8A 107.2
C4 C8 H8B 110.0
H8A C8 H8B 109.5
C4 C8 H8C 111.2
H8A C8 H8C 109.5
H8B C8 H8C 109.5
C5 C9 H9A 111.9
C5 C9 H9B 109.3
H9A C9 H9B 109.5
C5 C9 H9C 107.2
H9A C9 H9C 109.5
H9B C9 H9C 109.5
Si1 C10 H10A 111.9
Si1 C10 H10B 107.0
H10A C10 H10B 109.5
Si1 C10 H10C 109.4
H10A C10 H10C 109.5
H10B C10 H10C 109.5
Si1 C11 H11A 109.9
Si1 C11 H11B 109.4
H11A C11 H11B 109.5
Si1 C11 H11C 109.1
H11A C11 H11C 109.5
H11B C11 H11C 109.5
C16 C12 C13 105.1(11)
C16 C12 Si1 125.1(11)
C13 C12 Si1 125.2(10)
C16 C12 U1 72.0(6)
C13 C12 U1 75.9(6)
Si1 C12 U1 98.2(4)
C14 C13 C20 126.1(14)
C14 C13 C12 107.1(12)
C20 C13 C12 126.5(12)
C14 C13 U1 74.8(6)
C20 C13 U1 122.1(8)
C12 C13 U1 73.0(6)
C13 C14 C15 109.4(12)
C13 C14 C19 127.6(13)
C15 C14 C19 122.5(13)
C13 C14 U1 76.8(7)
C15 C14 U1 75.1(6)
C19 C14 U1 120.4(6)
C16 C15 C14 106.5(11)
C16 C15 C18 128.7(15)
C14 C15 C18 124.8(14)
C16 C15 U1 71.4(6)
C14 C15 U1 74.8(6)
C18 C15 U1 119.0(6)
C15 C16 C12 111.6(13)
C15 C16 C17 120.6(12)
C12 C16 C17 127.2(11)
C15 C16 U1 79.5(6)
C12 C16 U1 78.4(6)
C17 C16 U1 117.6(7)
C16 C17 H17A 109.0
C16 C17 H17B 109.6
H17A C17 H17B 109.5
C16 C17 H17C 109.8
H17A C17 H17C 109.5
H17B C17 H17C 109.5
C15 C18 H18A 108.4
C15 C18 H18B 108.7
H18A C18 H18B 109.5
C15 C18 H18C 111.3
H18A C18 H18C 109.5
H18B C18 H18C 109.5
C14 C19 H19A 110.5
C14 C19 H19B 107.9
H19A C19 H19B 109.5
C14 C19 H19C 110.0
H19A C19 H19C 109.5
H19B C19 H19C 109.4
C13 C20 H20A 105.2
C13 C20 H20B 110.9
H20A C20 H20B 109.5
C13 C20 H20C 112.2
H20A C20 H20C 109.5
H20B C20 H20C 109.5
C21 Si2 C32 100.3(5)
C21 Si2 C31 113.8(5)
C32 Si2 C31 113.5(5)
C21 Si2 C30 115.5(5)
C32 Si2 C30 113.8(5)
C31 Si2 C30 100.7(4)
C22 C21 C25 104.2(11)
C22 C21 Si2 125.4(11)
C25 C21 Si2 126.5(11)
C22 C21 U2 74.1(6)
C25 C21 U2 74.1(6)
Si2 C21 U2 99.6(4)
C23 C22 C21 108.3(11)
C23 C22 C29 122.3(12)
C21 C22 C29 128.8(13)
C23 C22 U2 75.9(6)
C21 C22 U2 75.9(6)
C29 C22 U2 121.2(7)
C24 C23 C22 111.2(11)
C24 C23 C28 121.8(12)
C22 C23 C28 126.8(12)
C24 C23 U2 77.1(7)
C22 C23 U2 74.4(7)
C28 C23 U2 120.4(6)
C23 C24 C25 104.9(12)
C23 C24 C27 127.6(12)
C25 C24 C27 127.5(12)
C23 C24 U2 74.1(7)
C25 C24 U2 73.0(6)
C27 C24 U2 117.8(7)
C24 C25 C21 111.4(11)
C24 C25 C26 123.3(12)
C21 C25 C26 124.8(12)
C24 C25 U2 77.4(6)
C21 C25 U2 75.7(6)
C26 C25 U2 120.8(6)
C25 C26 H26A 109.8
C25 C26 H26B 109.6
H26A C26 H26B 109.5
C25 C26 H26C 109.0
H26A C26 H26C 109.5
H26B C26 H26C 109.5
C24 C27 H27A 106.7
C24 C27 H27B 111.1
H27A C27 H27B 109.5
C24 C27 H27C 110.5
H27A C27 H27C 109.5
H27B C27 H27C 109.5
C23 C28 H28A 110.9
C23 C28 H28B 111.0
H28A C28 H28B 109.5
C23 C28 H28C 106.6
H28A C28 H28C 109.5
H28B C28 H28C 109.5
C22 C29 H29A 108.1
C22 C29 H29B 108.3
H29A C29 H29B 109.5
C22 C29 H29C 112.0
H29A C29 H29C 109.5
H29B C29 H29C 109.5
Si2 C30 H30A 108.8
Si2 C30 H30B 111.2
H30A C30 H30B 109.5
Si2 C30 H30C 108.3
H30A C30 H30C 109.5
H30B C30 H30C 109.5
Si2 C31 H31A 108.8
Si2 C31 H31B 107.0
H31A C31 H31B 109.5
Si2 C31 H31C 112.6
H31A C31 H31C 109.5
H31B C31 H31C 109.5
C36 C32 C33 103.0(10)
C36 C32 Si2 127.3(10)
C33 C32 Si2 126.6(10)
C36 C32 U2 74.6(7)
C33 C32 U2 76.1(6)
Si2 C32 U2 98.9(5)
C34 C33 C32 109.6(11)
C34 C33 C40 121.3(12)
C32 C33 C40 127.2(10)
C34 C33 U2 81.9(6)
C32 C33 U2 74.2(6)
C40 C33 U2 123.9(7)
C33 C34 C35 109.2(11)
C33 C34 C39 126.1(12)
C35 C34 C39 124.7(12)
C33 C34 U2 70.8(6)
C35 C34 U2 74.8(7)
C39 C34 U2 120.8(7)
C34 C35 C36 107.0(11)
C34 C35 C38 125.8(12)
C36 C35 C38 126.6(13)
C34 C35 U2 78.0(7)
C36 C35 U2 70.5(7)
C38 C35 U2 124.1(6)
C35 C36 C32 111.0(11)
C35 C36 C37 122.1(12)
C32 C36 C37 125.2(12)
C35 C36 U2 81.5(8)
C32 C36 U2 75.8(7)
C37 C36 U2 122.6(7)
C36 C37 H37A 105.6
C36 C37 H37B 112.4
H37A C37 H37B 109.5
C36 C37 H37C 110.3
H37A C37 H37C 109.5
H37B C37 H37C 109.5
C35 C38 H38A 106.2
C35 C38 H38B 112.9
H38A C38 H38B 109.5
C35 C38 H38C 109.2
H38A C38 H38C 109.5
H38B C38 H38C 109.5
C34 C39 H39A 110.8
C34 C39 H39B 107.1
H39A C39 H39B 109.5
C34 C39 H39C 110.5
H39A C39 H39C 109.5
H39B C39 H39C 109.5
C33 C40 H40A 110.5
C33 C40 H40B 111.5
H40A C40 H40B 109.5
C33 C40 H40C 106.3
H40A C40 H40C 109.5
H40B C40 H40C 109.5
C42 O2 C41 116.9(11)
C42 O2 Li1 109.9(9)
C41 O2 Li1 128.3(9)
C43 O3 C44 113.9(11)
C43 O3 Li1 114.7(11)
C44 O3 Li1 131.3(11)
O2 C41 H41A 112.0
O2 C41 H41B 107.3
H41A C41 H41B 109.5
O2 C41 H41C 109.1
H41A C41 H41C 109.5
H41B C41 H41C 109.5
O2 C42 C43 113.5(12)
O2 C42 H42A 103.2
C43 C42 H42A 111.0
O2 C42 H66 107.8
C43 C42 H66 113.6
H42A C42 H66 107.1
O3 C43 C42 116.9(13)
O3 C43 H43A 111.8
C42 C43 H43A 100.7
O3 C43 H43B 112.0
C42 C43 H43B 107.1
H43A C43 H43B 107.4
O3 C44 H44A 105.6
O3 C44 H44B 108.6
H44A C44 H44B 109.5
O3 C44 H44C 114.1
H44A C44 H44C 109.5
H44B C44 H44C 109.5
C46 O4 C45 112.9(13)
C46 O4 Li1 109.8(10)
C45 O4 Li1 126.7(10)
C47 O5 C48 110.2(12)
C47 O5 Li1 112.3(10)
C48 O5 Li1 119.8(11)
O4 C45 H45A 116.3
O4 C45 H58A 104.4
H45A C45 H58A 109.5
O4 C45 H58B 107.5
H45A C45 H58B 109.5
H58A C45 H58B 109.4
O4 C46 C47 106.8(14)
O4 C46 H46A 107.9
C47 C46 H46A 108.6
O4 C46 H46B 111.0
C47 C46 H46B 113.4
H46A C46 H46B 109.1
O5 C47 C46 105.2(12)
O5 C47 H47A 112.2
C46 C47 H47A 109.7
O5 C47 H47B 110.4
C46 C47 H47B 111.5
H47A C47 H47B 107.9
O5 C48 H48A 107.7
O5 C48 H48B 110.5
H48A C48 H48B 109.4
O5 C48 H48C 110.3
H48A C48 H48C 109.5
H48B C48 H48C 109.5
C50 O6 C49 114.3(12)
C50 O6 Li1 111.2(10)
C49 O6 Li1 123.9(10)
C51 O7 C52 113.5(12)
C51 O7 Li1 116.5(10)
C52 O7 Li1 124.7(9)
O6 C49 H49A 109.1
O6 C49 H49B 108.0
H49A C49 H49B 109.5
O6 C49 H49C 111.4
H49A C49 H49C 109.5
H49B C49 H49C 109.5
O6 C50 C51 112.0(15)
O6 C50 H50A 110.5
C51 C50 H50A 110.4
O6 C50 H50B 108.2
C51 C50 H50B 107.5
H50A C50 H50B 108.2
O7 C51 C50 108.4(13)
O7 C51 H51A 110.1
C50 C51 H51A 112.2
O7 C51 H51B 109.0
C50 C51 H51B 108.3
H51A C51 H51B 108.7
O7 C52 H52A 109.3
O7 C52 H52B 110.2
H52A C52 H52B 109.5
O7 C52 H52C 108.9
H52A C52 H52C 109.5
H52B C52 H52C 109.5
O3 Li1 O2 80.7(9)
O3 Li1 O5 99.6(9)
O2 Li1 O5 96.0(8)
O3 Li1 O7 164.5(12)
O2 Li1 O7 90.9(8)
O5 Li1 O7 94.3(8)
O3 Li1 O4 95.1(9)
O2 Li1 O4 170.3(11)
O5 Li1 O4 75.9(8)
O7 Li1 O4 95.1(9)
O3 Li1 O6 95.3(8)
O2 Li1 O6 100.9(10)
O5 Li1 O6 159.1(12)
O7 Li1 O6 73.4(7)
O4 Li1 O6 88.2(8)
C56 O9 C55 138(4)
C53 O8 C54 108(2)
C53 O8 C55 150(2)
C54 O8 C55 42(3)
C54 C55 O9 113(4)
C54 C55 O8 66(4)
O9 C55 O8 95.3(18)
C54 C55 H55A 109.0
O9 C55 H55A 109.0
O8 C55 H55A 55.0
C54 C55 H55B 109.0
O9 C55 H55B 109.0
O8 C55 H55B 154.5
H55A C55 H55B 107.8
C55 C54 O8 72(3)
C55 C54 H54A 116.4
O8 C54 H54A 116.4
C55 C54 H54B 116.4
O8 C54 H54B 116.4
H54A C54 H54B 113.4
O8 C53 H53A 109.5
O8 C53 H53B 109.5
H53A C53 H53B 109.5
O8 C53 H53C 109.5
H53A C53 H53C 109.5
H53B C53 H53C 109.5
O9 C56 H56A 109.5
O9 C56 H56B 109.5
H56A C56 H56B 109.5
O9 C56 H56C 109.5
H56A C56 H56C 109.5
H56B C56 H56C 109.5

loop_
_geom_bond_atom_site_label_1
_geom_bond_atom_site_label_2
_geom_bond_distance
U1 O1 2.127(5)
U1 Cl2 2.692(3)
U1 C16 2.707(10)
U1 C1 2.719(11)
U1 C12 2.787(9)
U1 C14 2.803(10)
U1 C15 2.808(9)
U1 C5 2.811(9)
U1 C13 2.828(11)
U1 C2 2.833(10)
U1 Cl1 2.838(3)
U1 C4 2.919(11)
U2 O1 2.027(5)
U2 Cl3 2.680(3)
U2 C22 2.741(11)
U2 C25 2.743(9)
U2 C23 2.761(11)
U2 C36 2.764(13)
U2 C21 2.764(10)
U2 C32 2.778(11)
U2 C24 2.799(11)
U2 C33 2.804(10)
U2 Cl1 2.866(3)
U2 C35 2.900(11)
Si1 C1 1.838(10)
Si1 C10 1.861(9)
Si1 C12 1.866(12)
Si1 C11 1.873(10)
C1 C2 1.411(14)
C1 C5 1.439(13)
C2 C3 1.415(14)
C2 C6 1.560(13)
C3 C4 1.391(15)
C3 C7 1.481(13)
C4 C5 1.377(13)
C4 C8 1.510(14)
C5 C9 1.535(12)
C6 H6A 0.9700
C6 H6B 0.9699
C6 H6C 0.9700
C7 H7A 0.9699
C7 H7B 0.9700
C7 H7C 0.9700
C8 H8A 0.9700
C8 H8B 0.9701
C8 H8C 0.9700
C9 H9A 0.9698
C9 H9B 0.9699
C9 H9C 0.9699
C10 H10A 0.9699
C10 H10B 0.9702
C10 H10C 0.9700
C11 H11A 0.9699
C11 H11B 0.9702
C11 H11C 0.9698
C12 C16 1.406(13)
C12 C13 1.508(15)
C13 C14 1.380(13)
C13 C20 1.433(12)
C14 C15 1.458(14)
C14 C19 1.535(13)
C15 C16 1.388(13)
C15 C18 1.489(11)
C16 C17 1.572(14)
C17 H17A 0.9699
C17 H17B 0.9700
C17 H17C 0.9700
C18 H18A 0.9700
C18 H18B 0.9699
C18 H18C 0.9700
C19 H19A 0.9700
C19 H19B 0.9701
C19 H19C 0.9702
C20 H20A 0.9700
C20 H20B 0.9701
C20 H20C 0.9700
Si2 C21 1.837(12)
Si2 C32 1.842(11)
Si2 C31 1.857(10)
Si2 C30 1.881(8)
C21 C22 1.426(13)
C21 C25 1.435(13)
C22 C23 1.408(13)
C22 C29 1.514(12)
C23 C24 1.385(14)
C23 C28 1.505(11)
C24 C25 1.418(13)
C24 C27 1.501(13)
C25 C26 1.546(11)
C26 H26A 0.9700
C26 H26B 0.9700
C26 H26C 0.9702
C27 H27A 0.9698
C27 H27B 0.9699
C27 H27C 0.9699
C28 H28A 0.9703
C28 H28B 0.9700
C28 H28C 0.9701
C29 H29A 0.9700
C29 H29B 0.9699
C29 H29C 0.9702
C30 H30A 0.9700
C30 H30B 0.9697
C30 H30C 0.9701
C31 H31A 0.9700
C31 H31B 0.9700
C31 H31C 0.9702
C32 C36 1.416(13)
C32 C33 1.431(13)
C33 C34 1.366(12)
C33 C40 1.552(12)
C34 C35 1.375(13)
C34 C39 1.524(12)
C35 C36 1.377(13)
C35 C38 1.543(12)
C36 C37 1.505(13)
C37 H37A 0.9701
C37 H37B 0.9700
C37 H37C 0.9701
C38 H38A 0.9699
C38 H38B 0.9698
C38 H38C 0.9702
C39 H39A 0.9700
C39 H39B 0.9702
C39 H39C 0.9699
C40 H40A 0.9699
C40 H40B 0.9700
C40 H40C 0.9700
O2 C42 1.382(12)
O2 C41 1.405(10)
O2 Li1 2.10(2)
O3 C43 1.340(14)
O3 C44 1.378(10)
O3 Li1 1.98(2)
C41 H41A 0.9701
C41 H41B 0.9700
C41 H41C 0.9701
C42 C43 1.441(15)
C42 H42A 0.9801
C42 H66 0.9800
C43 H43A 0.9803
C43 H43B 0.9800
C44 H44A 0.9700
C44 H44B 0.9701
C44 H44C 0.9702
O4 C46 1.393(13)
O4 C45 1.428(12)
O4 Li1 2.20(2)
O5 C47 1.376(13)
O5 C48 1.389(11)
O5 Li1 2.11(2)
C45 H45A 0.9700
C45 H58A 0.9702
C45 H58B 0.9700
C46 C47 1.532(16)
C46 H46A 0.9802
C46 H46B 0.9800
C47 H47A 0.9801
C47 H47B 0.9798
C48 H48A 0.9701
C48 H48B 0.9699
C48 H48C 0.9700
O6 C50 1.348(14)
O6 C49 1.407(11)
O6 Li1 2.24(2)
O7 C51 1.396(14)
O7 C52 1.408(11)
O7 Li1 2.19(2)
C49 H49A 0.9699
C49 H49B 0.9699
C49 H49C 0.9700
C50 C51 1.489(16)
C50 H50A 0.9800
C50 H50B 0.9803
C51 H51A 0.9800
C51 H51B 0.9800
C52 H52A 0.9700
C52 H52B 0.9700
C52 H52C 0.9700
O9 C56 1.28(3)
O9 C55 1.40(4)
O8 C53 1.56(2)
O8 C54 1.77(5)
O8 C55 1.84(5)
C55 C54 1.29(8)
C55 H55A 0.9800
C55 H55B 0.9800
C54 H54A 0.9800
C54 H54B 0.9800
C53 H53A 0.9700
C53 H53B 0.9700
C53 H53C 0.9700
C56 H56A 0.9700
C56 H56B 0.9700
C56 H56C 0.9700
